data_7717095
loop_
_publ_author_name
'Mukhopadhyay, Joy'
'Sahoo, Subash C.'
'Bharatam, Prasad V.'

_publ_section_title
;
 (Imidazol-2-ylidene) &#x2192; S coordination interactions and its
 modulation upon <i>S</i>-oxidation.
;
_journal_issue 41
_journal_name_full 'Dalton transactions (Cambridge, England : 2003)'
_journal_page_first 17050
_journal_page_last 17058
_journal_paper_doi 10.1039/d4dt02286f
_journal_volume 53
_journal_year 2024
_chemical_formula_moiety 'C12 H13 Cl F N2 O S, C F3 O3 S'
_chemical_formula_sum 'C13 H13 Cl F4 N2 O4 S2'
_chemical_formula_weight 436.82
_space_group_crystal_system monoclinic
_space_group_IT_number 14
_space_group_name_Hall '-P 2yn'
_space_group_name_H-M_alt 'P 1 21/n 1'
_atom_sites_solution_hydrogens geom
_atom_sites_solution_primary dual
_audit_creation_date 2024-02-01
_audit_creation_method
;
Olex2 1.5-ac5-024
(compiled 2022.04.12 svn.rca3783a0 for Rigaku Oxford Diffraction, GUI svn.r6498)
;
_audit_update_record
;
2024-02-25 deposited with the CCDC.	2024-09-23 downloaded from the CCDC.
;
_cell_angle_alpha 90
_cell_angle_beta 93.209(4)
_cell_angle_gamma 90
_cell_formula_units_Z 4
_cell_length_a 6.1258(3)
_cell_length_b 25.4289(9)
_cell_length_c 11.3897(4)
_cell_measurement_reflns_used 9233
_cell_measurement_temperature 293(2)
_cell_measurement_theta_max 26.8830
_cell_measurement_theta_min 3.4200
_cell_volume 1771.42(12)
_computing_cell_refinement 'CrysAlisPro 1.171.42.90a (Rigaku OD, 2023)'
_computing_data_collection 'CrysAlisPro 1.171.42.90a (Rigaku OD, 2023)'
_computing_data_reduction 'CrysAlisPro 1.171.42.90a (Rigaku OD, 2023)'
_computing_molecular_graphics 'Olex2 1.5-ac5-024 (Dolomanov et al., 2009)'
_computing_publication_material 'Olex2 1.5-ac5-024 (Dolomanov et al., 2009)'
_computing_structure_refinement 'SHELXL 2017/1 (Sheldrick, 2015)'
_computing_structure_solution 'SHELXT  (Sheldrick, 2015)'
_diffrn_ambient_temperature 293(2)
_diffrn_detector 'Hybrid Pixel Array Detector'
_diffrn_detector_area_resol_mean 10.0000
_diffrn_detector_type HyPix3000
_diffrn_measured_fraction_theta_full 0.963
_diffrn_measured_fraction_theta_max 0.916
_diffrn_measurement_details
;
List of Runs (angles in degrees, time in seconds):

  # Type    Start    End  Width  t~exp~   \w     \q     \k     \f   Frames
#--------------------------------------------------------------------------
  1  \w      7.00  42.00   0.50   16.94    --   -9.32  76.00  20.00   70
  2  \w    -37.00 -12.00   0.50   16.94    --   -9.32 -76.00-106.00   50
  3  \w     -4.00  30.00   0.50   16.94    --    9.60  76.00  20.00   68
  4  \w    -28.00  -3.00   0.50   16.94    --    9.60 -76.00-106.00   50
  5  \w    -40.00   6.00   0.50   16.94    --   -9.32 -77.00-180.00   92
  6  \w    -53.00  -7.00   0.50   16.94    --   -9.32 125.00-180.00   92
  7  \w    -27.00  49.00   0.50   16.94    --   -9.32  57.00 -60.00  152
  8  \w    -56.00  -7.00   0.50   16.94    --   -9.32 125.00  30.00   98
  9  \w    -14.00  11.00   0.50   16.94    --    9.60 -99.00 150.00   50
 10  \w      8.00  46.00   0.50   16.94    --    9.60-125.00-150.00   76
 11  \w    -57.00  21.00   0.50   16.94    --    9.60 -19.00 -60.00  156
 12  \w    -13.00  20.00   0.50   16.94    --    9.60  77.00 150.00   66
;
_diffrn_measurement_device 'four-circle diffractometer'
_diffrn_measurement_device_type 'SuperNova, Single source at offset/far, HyPix3000'
_diffrn_measurement_method '\w scans'
_diffrn_orient_matrix_type 'CrysAlisPro convention (1999,Acta A55,543-557)'
_diffrn_orient_matrix_UB_11 -0.0912654000
_diffrn_orient_matrix_UB_12 0.0171935000
_diffrn_orient_matrix_UB_13 -0.0005213000
_diffrn_orient_matrix_UB_21 -0.0547317000
_diffrn_orient_matrix_UB_22 -0.0157059000
_diffrn_orient_matrix_UB_23 -0.0438727000
_diffrn_orient_matrix_UB_31 -0.0461185000
_diffrn_orient_matrix_UB_32 -0.0153462000
_diffrn_orient_matrix_UB_33 0.0443374000
_diffrn_radiation_monochromator mirror
_diffrn_radiation_probe x-ray
_diffrn_radiation_type 'Mo K\a'
_diffrn_radiation_wavelength 0.71073
_diffrn_reflns_av_R_equivalents 0.0562
_diffrn_reflns_av_unetI/netI 0.0393
_diffrn_reflns_Laue_measured_fraction_full 0.963
_diffrn_reflns_Laue_measured_fraction_max 0.916
_diffrn_reflns_limit_h_max 6
_diffrn_reflns_limit_h_min -7
_diffrn_reflns_limit_k_max 31
_diffrn_reflns_limit_k_min -32
_diffrn_reflns_limit_l_max 14
_diffrn_reflns_limit_l_min -14
_diffrn_reflns_number 16277
_diffrn_reflns_point_group_measured_fraction_full 0.963
_diffrn_reflns_point_group_measured_fraction_max 0.916
_diffrn_reflns_theta_full 25.242
_diffrn_reflns_theta_max 27.065
_diffrn_reflns_theta_min 3.204
_diffrn_source 'micro-focus sealed X-ray tube'
_diffrn_source_type 'SuperNova (Mo) X-ray Source'
_exptl_absorpt_coefficient_mu 0.514
_exptl_absorpt_correction_T_max 1.00000
_exptl_absorpt_correction_T_min 0.47143
_exptl_absorpt_correction_type multi-scan
_exptl_absorpt_process_details
;
CrysAlisPro 1.171.42.90a (Rigaku Oxford Diffraction, 2023)
Empirical absorption correction using spherical harmonics,
implemented in SCALE3 ABSPACK scaling algorithm.
;
_exptl_crystal_colour colourless
_exptl_crystal_colour_primary colourless
_exptl_crystal_density_diffrn 1.638
_exptl_crystal_description block
_exptl_crystal_F_000 888
_exptl_crystal_size_max 0.011
_exptl_crystal_size_mid 0.01
_exptl_crystal_size_min 0.008
_refine_diff_density_max 0.574
_refine_diff_density_min -0.390
_refine_diff_density_rms 0.071
_refine_ls_extinction_method none
_refine_ls_goodness_of_fit_ref 1.063
_refine_ls_hydrogen_treatment constr
_refine_ls_matrix_type full
_refine_ls_number_parameters 237
_refine_ls_number_reflns 3565
_refine_ls_number_restraints 0
_refine_ls_restrained_S_all 1.063
_refine_ls_R_factor_all 0.0749
_refine_ls_R_factor_gt 0.0576
_refine_ls_shift/su_max 0.000
_refine_ls_shift/su_mean 0.000
_refine_ls_structure_factor_coef Fsqd
_refine_ls_weighting_details 'w=1/[\s^2^(Fo^2^)+(0.0966P)^2^+0.8275P] where P=(Fo^2^+2Fc^2^)/3'
_refine_ls_weighting_scheme calc
_refine_ls_wR_factor_gt 0.1622
_refine_ls_wR_factor_ref 0.1749
_reflns_Friedel_coverage 0.000
_reflns_number_gt 2682
_reflns_number_total 3565
_reflns_threshold_expression 'I > 2\s(I)'
_cod_data_source_file d4dt02286f2.cif
_cod_data_source_block ex-nipjmso2cl4f_autored
_cod_depositor_comments 'Adding full bibliography for 7717095--7717097.cif.'
_cod_database_code 7717095
_shelx_shelxl_version_number 2017/1
_chemical_oxdiff_formula 'C H N O Cl F S'
_shelx_space_group_comment
;
The symmetry employed for this shelxl refinement is uniquely defined
by the following loop, which should always be used as a source of
symmetry information in preference to the above space-group names.
They are only intended as comments.
;
_olex2_refinement_description
;
1. Fixed Uiso
 At 1.2 times of:
  All C(H) groups, All C(H,H) groups
 At 1.5 times of:
  All C(H,H,H) groups
2.a Secondary CH2 refined with riding coordinates:
 C6(H6A,H6B)
2.b Aromatic/amide H refined with riding coordinates:
 C8(H8), C3(H3), C2(H2), C11(H11), C9(H9)
2.c Idealised Me refined as rotating group:
 C4(H4A,H4B,H4C), C5(H5A,H5B,H5C)
;
_olex2_submission_special_instructions 'No special instructions were received'
_oxdiff_exptl_absorpt_empirical_details
;
Empirical correction (ABSPACK) includes:
- Absorption correction using spherical harmonics
- Frame scaling
;
_oxdiff_exptl_absorpt_empirical_full_max 1.811
_oxdiff_exptl_absorpt_empirical_full_min 0.535

loop_
_space_group_symop_operation_xyz
'x, y, z'
'-x+1/2, y+1/2, -z+1/2'
'-x, -y, -z'
'x-1/2, -y-1/2, z-1/2'

loop_
_atom_site_label
_atom_site_type_symbol
_atom_site_fract_x
_atom_site_fract_y
_atom_site_fract_z
_atom_site_U_iso_or_equiv
_atom_site_adp_type
_atom_site_occupancy
_atom_site_site_symmetry_order
_atom_site_calc_flag
_atom_site_refinement_flags_posn
_atom_site_refinement_flags_adp
_atom_site_refinement_flags_occupancy
_atom_site_disorder_assembly
_atom_site_disorder_group
S1 S 0.44174(13) 0.33823(3) 0.11467(6) 0.0441(2) Uani 1 1 d . . . . .
S2 S 0.32351(14) 0.16938(3) 0.25440(7) 0.0490(3) Uani 1 1 d . . . . .
Cl1 Cl 0.24914(17) 0.48404(4) 0.08834(9) 0.0728(3) Uani 1 1 d . . . . .
O1 O 0.2360(4) 0.35499(10) 0.1645(2) 0.0603(6) Uani 1 1 d . . . . .
N1 N 0.6058(4) 0.32835(9) 0.3504(2) 0.0436(6) Uani 1 1 d . . . . .
N2 N 0.7933(4) 0.28697(9) 0.2238(2) 0.0409(6) Uani 1 1 d . . . . .
O2 O 0.3838(5) 0.21737(10) 0.2018(3) 0.0786(8) Uani 1 1 d . . . . .
F1 F 0.6953(5) 0.53765(10) 0.4506(2) 0.1001(9) Uani 1 1 d . . . . .
C1 C 0.6220(5) 0.31866(11) 0.2359(2) 0.0391(6) Uani 1 1 d . . . . .
O4 O 0.2087(5) 0.13551(13) 0.1723(3) 0.0973(11) Uani 1 1 d . . . . .
C7 C 0.6233(5) 0.43651(12) 0.1704(3) 0.0449(7) Uani 1 1 d . . . . .
C6 C 0.5950(6) 0.39661(12) 0.0735(3) 0.0498(8) Uani 1 1 d . . . . .
H6A H 0.738127 0.385756 0.050330 0.060 Uiso 1 1 calc R U . . .
H6B H 0.519485 0.413000 0.005893 0.060 Uiso 1 1 calc R U . . .
O3 O 0.2307(6) 0.17223(16) 0.3634(3) 0.1064(12) Uani 1 1 d . . . . .
C8 C 0.8059(6) 0.43404(13) 0.2483(3) 0.0536(8) Uani 1 1 d . . . . .
H8 H 0.912813 0.408907 0.236643 0.064 Uiso 1 1 calc R U . . .
F4 F 0.5528(6) 0.08899(11) 0.3261(4) 0.1417(14) Uani 1 1 d . . . . .
C12 C 0.4725(6) 0.47573(12) 0.1876(3) 0.0507(8) Uani 1 1 d . . . . .
C4 C 0.4438(6) 0.36089(14) 0.4067(3) 0.0570(9) Uani 1 1 d . . . . .
H4A H 0.454919 0.396558 0.380030 0.085 Uiso 1 1 calc R U . . .
H4B H 0.470833 0.359676 0.490468 0.085 Uiso 1 1 calc R U . . .
H4C H 0.299744 0.347738 0.386355 0.085 Uiso 1 1 calc R U . . .
C3 C 0.7721(6) 0.30270(14) 0.4116(3) 0.0552(9) Uani 1 1 d . . . . .
H3 H 0.799572 0.303140 0.492705 0.066 Uiso 1 1 calc R U . . .
C2 C 0.8891(6) 0.27664(14) 0.3333(3) 0.0567(9) Uani 1 1 d . . . . .
H2 H 1.011292 0.255693 0.350232 0.068 Uiso 1 1 calc R U . . .
F2 F 0.7013(6) 0.16221(15) 0.3623(4) 0.1488(16) Uani 1 1 d . . . . .
C5 C 0.8613(6) 0.26389(14) 0.1136(3) 0.0555(8) Uani 1 1 d . . . . .
H5A H 0.743549 0.243427 0.078197 0.083 Uiso 1 1 calc R U . . .
H5B H 0.986171 0.241683 0.129716 0.083 Uiso 1 1 calc R U . . .
H5C H 0.898854 0.291465 0.060806 0.083 Uiso 1 1 calc R U . . .
F3 F 0.6908(6) 0.13214(17) 0.1926(4) 0.1553(16) Uani 1 1 d . . . . .
C11 C 0.4948(7) 0.51056(13) 0.2807(3) 0.0643(10) Uani 1 1 d . . . . .
H11 H 0.392501 0.536913 0.291388 0.077 Uiso 1 1 calc R U . . .
C9 C 0.8321(7) 0.46775(15) 0.3419(3) 0.0663(10) Uani 1 1 d . . . . .
H9 H 0.954153 0.465670 0.394066 0.080 Uiso 1 1 calc R U . . .
C10 C 0.6733(7) 0.50449(14) 0.3560(3) 0.0656(10) Uani 1 1 d . . . . .
C13 C 0.5769(8) 0.13517(17) 0.2853(5) 0.0769(12) Uani 1 1 d . . . . .

loop_
_atom_site_aniso_label
_atom_site_aniso_U_11
_atom_site_aniso_U_22
_atom_site_aniso_U_33
_atom_site_aniso_U_23
_atom_site_aniso_U_13
_atom_site_aniso_U_12
S1 0.0515(5) 0.0439(4) 0.0365(4) -0.0010(3) -0.0020(3) 0.0013(3)
S2 0.0509(5) 0.0556(5) 0.0406(4) 0.0078(3) 0.0030(4) 0.0031(4)
Cl1 0.0713(7) 0.0683(6) 0.0785(7) 0.0212(5) 0.0011(5) 0.0147(5)
O1 0.0520(14) 0.0656(15) 0.0634(15) 0.0051(12) 0.0044(12) 0.0043(11)
N1 0.0554(17) 0.0435(14) 0.0326(12) -0.0017(10) 0.0077(12) 0.0003(11)
N2 0.0457(14) 0.0410(13) 0.0358(12) -0.0038(10) 0.0011(11) 0.0018(11)
O2 0.0808(19) 0.0614(16) 0.091(2) 0.0236(15) -0.0159(15) -0.0064(14)
F1 0.149(3) 0.0740(16) 0.0784(16) -0.0347(13) 0.0141(16) -0.0084(16)
C1 0.0493(17) 0.0358(14) 0.0325(14) -0.0008(11) 0.0038(12) -0.0027(12)
O4 0.098(2) 0.105(2) 0.084(2) 0.0043(18) -0.0343(18) -0.037(2)
C7 0.0543(19) 0.0396(15) 0.0421(16) 0.0047(12) 0.0137(14) -0.0003(13)
C6 0.067(2) 0.0458(17) 0.0374(15) 0.0041(13) 0.0109(15) 0.0016(15)
O3 0.108(3) 0.158(3) 0.0553(18) 0.0174(18) 0.0306(17) 0.042(2)
C8 0.054(2) 0.0465(17) 0.061(2) -0.0004(15) 0.0126(17) 0.0004(15)
F4 0.119(2) 0.0705(18) 0.234(4) 0.059(2) -0.008(2) 0.0189(17)
C12 0.060(2) 0.0421(16) 0.0510(18) 0.0113(14) 0.0154(15) 0.0028(14)
C4 0.067(2) 0.063(2) 0.0420(17) -0.0044(15) 0.0161(16) 0.0083(17)
C3 0.070(2) 0.061(2) 0.0332(15) 0.0008(14) -0.0049(15) 0.0021(17)
C2 0.060(2) 0.061(2) 0.0476(18) -0.0004(16) -0.0092(16) 0.0092(17)
F2 0.097(2) 0.148(3) 0.190(4) 0.021(3) -0.085(3) -0.014(2)
C5 0.062(2) 0.059(2) 0.0469(18) -0.0109(15) 0.0101(16) 0.0083(16)
F3 0.115(3) 0.177(4) 0.181(4) 0.016(3) 0.075(3) 0.061(3)
C11 0.085(3) 0.0431(19) 0.067(2) 0.0012(16) 0.025(2) 0.0065(17)
C9 0.075(3) 0.060(2) 0.064(2) -0.0095(18) -0.0020(19) -0.0112(19)
C10 0.092(3) 0.050(2) 0.056(2) -0.0119(16) 0.016(2) -0.010(2)
C13 0.066(3) 0.065(3) 0.099(3) 0.014(2) -0.001(3) 0.006(2)

loop_
_atom_type_symbol
_atom_type_description
_atom_type_scat_dispersion_real
_atom_type_scat_dispersion_imag
_atom_type_scat_source
C C 0.0033 0.0016 'International Tables Vol C Tables 4.2.6.8 and 6.1.1.4'
H H 0.0000 0.0000 'International Tables Vol C Tables 4.2.6.8 and 6.1.1.4'
Cl Cl 0.1484 0.1585 'International Tables Vol C Tables 4.2.6.8 and 6.1.1.4'
F F 0.0171 0.0103 'International Tables Vol C Tables 4.2.6.8 and 6.1.1.4'
N N 0.0061 0.0033 'International Tables Vol C Tables 4.2.6.8 and 6.1.1.4'
O O 0.0106 0.0060 'International Tables Vol C Tables 4.2.6.8 and 6.1.1.4'
S S 0.1246 0.1234 'International Tables Vol C Tables 4.2.6.8 and 6.1.1.4'

loop_
_geom_angle_atom_site_label_1
_geom_angle_atom_site_label_2
_geom_angle_atom_site_label_3
_geom_angle
_geom_angle_site_symmetry_1
_geom_angle_site_symmetry_3
_geom_angle_publ_flag
O1 S1 C1 106.69(14) . . ?
O1 S1 C6 109.00(15) . . ?
C1 S1 C6 96.88(15) . . ?
O2 S2 O4 111.94(18) . . ?
O2 S2 C13 104.87(19) . . ?
O4 S2 C13 103.0(2) . . ?
O3 S2 O2 117.4(2) . . ?
O3 S2 O4 113.8(2) . . ?
O3 S2 C13 104.0(2) . . ?
C1 N1 C4 128.3(3) . . ?
C1 N1 C3 108.4(3) . . ?
C3 N1 C4 123.3(3) . . ?
C1 N2 C2 108.7(2) . . ?
C1 N2 C5 126.3(3) . . ?
C2 N2 C5 124.9(3) . . ?
N1 C1 S1 128.7(2) . . ?
N2 C1 S1 122.9(2) . . ?
N2 C1 N1 108.3(3) . . ?
C8 C7 C6 119.6(3) . . ?
C12 C7 C6 122.8(3) . . ?
C12 C7 C8 117.5(3) . . ?
C7 C6 S1 113.6(2) . . ?
C9 C8 C7 121.6(3) . . ?
C7 C12 Cl1 120.2(3) . . ?
C7 C12 C11 122.3(3) . . ?
C11 C12 Cl1 117.5(3) . . ?
C2 C3 N1 107.8(3) . . ?
C3 C2 N2 106.9(3) . . ?
C10 C11 C12 116.9(3) . . ?
C10 C9 C8 117.8(4) . . ?
C11 C10 F1 117.8(4) . . ?
C11 C10 C9 123.8(3) . . ?
C9 C10 F1 118.3(4) . . ?
F4 C13 S2 113.6(3) . . ?
F4 C13 F2 108.1(4) . . ?
F4 C13 F3 108.7(4) . . ?
F2 C13 S2 109.7(3) . . ?
F3 C13 S2 111.5(3) . . ?
F3 C13 F2 104.7(4) . . ?

loop_
_geom_bond_atom_site_label_1
_geom_bond_atom_site_label_2
_geom_bond_distance
_geom_bond_site_symmetry_2
_geom_bond_publ_flag
S1 O1 1.474(3) . ?
S1 C1 1.790(3) . ?
S1 C6 1.831(3) . ?
S2 O2 1.417(3) . ?
S2 O4 1.427(3) . ?
S2 O3 1.396(3) . ?
S2 C13 1.797(4) . ?
Cl1 C12 1.739(4) . ?
N1 C1 1.336(3) . ?
N1 C4 1.467(4) . ?
N1 C3 1.367(4) . ?
N2 C1 1.336(4) . ?
N2 C2 1.374(4) . ?
N2 C5 1.467(4) . ?
F1 C10 1.369(4) . ?
C7 C6 1.502(4) . ?
C7 C8 1.390(5) . ?
C7 C12 1.381(4) . ?
C8 C9 1.370(5) . ?
F4 C13 1.275(5) . ?
C12 C11 1.383(5) . ?
C3 C2 1.349(5) . ?
F2 C13 1.322(5) . ?
F3 C13 1.300(5) . ?
C11 C10 1.360(6) . ?
C9 C10 1.365(6) . ?
